data_4311122
loop_
_publ_author_name
'Aleema Westcott'
'Nina Whitford'
'Michaele J. Hardie'

_publ_section_title
;
 Coordination Polymers with Carborane Anions: Silver Dinitrile Complexes
;
_journal_name_full 'Inorganic Chemistry'
_journal_page_first 3663
_journal_page_last 3672
_journal_paper_doi 10.1021/ic049849x
_journal_volume 43
_journal_year 2004
_chemical_formula_sum 'C12 H8 Ag2 B2 F8 N8'
_chemical_formula_weight 653.62
_chemical_name_common 'silver bis(malonitrile) tetrafluoroborate'
_chemical_name_systematic
; 
 ? 
;
_space_group_IT_number 19
_symmetry_cell_setting orthorhombic
_symmetry_space_group_name_Hall 'P 2ac 2ab'
_symmetry_space_group_name_H-M 'P 21 21 21'
_atom_sites_solution_hydrogens geom
_atom_sites_solution_primary direct
_atom_sites_solution_secondary difmap
_audit_creation_method SHELXL-97
_cell_angle_alpha 90.00
_cell_angle_beta 90.00
_cell_angle_gamma 90.00
_cell_formula_units_Z 4
_cell_length_a 10.0144(1)
_cell_length_b 10.1260(1)
_cell_length_c 20.4363(3)
_cell_measurement_temperature 150(2)
_cell_volume 2072.36(4)
_computing_structure_refinement 'SHELXL-97 (Sheldrick, 1997)'
_computing_structure_solution 'SHELXS-97 (Sheldrick, 1990)'
_diffrn_ambient_temperature 150(2)
_diffrn_measured_fraction_theta_full 0.984
_diffrn_measured_fraction_theta_max 0.984
_diffrn_radiation_monochromator graphite
_diffrn_radiation_source 'fine-focus sealed tube'
_diffrn_radiation_type MoK\a
_diffrn_radiation_wavelength 0.71073
_diffrn_reflns_av_R_equivalents 0.0904
_diffrn_reflns_av_sigmaI/netI 0.0459
_diffrn_reflns_limit_h_max 12
_diffrn_reflns_limit_h_min -13
_diffrn_reflns_limit_k_max 13
_diffrn_reflns_limit_k_min -13
_diffrn_reflns_limit_l_max 26
_diffrn_reflns_limit_l_min -26
_diffrn_reflns_number 25923
_diffrn_reflns_theta_full 27.52
_diffrn_reflns_theta_max 27.52
_diffrn_reflns_theta_min 1.99
_exptl_absorpt_coefficient_mu 1.977
_exptl_absorpt_correction_T_max 0.5884
_exptl_absorpt_correction_T_min 0.4632
_exptl_absorpt_correction_type multi-scan
_exptl_absorpt_process_details SORTAV
_exptl_crystal_colour colourless
_exptl_crystal_density_diffrn 2.095
_exptl_crystal_density_method 'not measured'
_exptl_crystal_description block
_exptl_crystal_F_000 1248
_exptl_crystal_size_max 0.46
_exptl_crystal_size_mid 0.30
_exptl_crystal_size_min 0.30
_refine_diff_density_max 1.672
_refine_diff_density_min -1.716
_refine_diff_density_rms 0.446
_refine_ls_abs_structure_details 'Flack H D (1983), Acta Cryst. A39, 876-881'
_refine_ls_abs_structure_Flack 0.06(8)
_refine_ls_extinction_method none
_refine_ls_goodness_of_fit_ref 1.272
_refine_ls_hydrogen_treatment noref
_refine_ls_matrix_type full
_refine_ls_number_parameters 289
_refine_ls_number_reflns 4707
_refine_ls_number_restraints 0
_refine_ls_restrained_S_all 1.272
_refine_ls_R_factor_all 0.0688
_refine_ls_R_factor_gt 0.0637
_refine_ls_shift/su_max 0.000
_refine_ls_shift/su_mean 0.000
_refine_ls_structure_factor_coef Fsqd
_refine_ls_weighting_details 'calc w=1/[\s^2^(Fo^2^)+(0.0719P)^2^+9.0574P] where P=(Fo^2^+2Fc^2^)/3'
_refine_ls_weighting_scheme calc
_refine_ls_wR_factor_gt 0.1900
_refine_ls_wR_factor_ref 0.1976
_reflns_number_gt 4455
_reflns_number_total 4707
_reflns_threshold_expression >2sigma(I)
_cod_data_source_file ic049849xsi20040205_104059_7.cif
_cod_data_source_block c:complex7
_cod_depositor_comments
;
The following automatic conversions were performed:
'_symmetry_cell_setting' value 'Orthorhombic' changed to 'orthorhombic'
according to '/home/saulius/struct/CIF-dictionaries/cif_core.dic'
dictionary named 'cif_core.dic' version 2.4.1 from 2010-06-29.

Automatic conversion script
Id: cif_fix_enum 1527 2010-12-29 10:47:43Z saulius 
;
_cod_database_code 4311122

loop_
_symmetry_equiv_pos_as_xyz
'x, y, z'
'-x+1/2, -y, z+1/2'
'x+1/2, -y+1/2, -z'
'-x, y+1/2, -z+1/2'

loop_
_atom_site_label
_atom_site_type_symbol
_atom_site_fract_x
_atom_site_fract_y
_atom_site_fract_z
_atom_site_U_iso_or_equiv
_atom_site_adp_type
_atom_site_occupancy
_atom_site_symmetry_multiplicity
_atom_site_calc_flag
_atom_site_refinement_flags
_atom_site_disorder_assembly
_atom_site_disorder_group
C5 C -0.3282(10) 1.0259(9) 0.1350(5) 0.0395(18) Uani 1 1 d . . .
H5A H -0.3659 1.0910 0.1040 0.047 Uiso 1 1 calc R . .
H5B H -0.4035 0.9832 0.1582 0.047 Uiso 1 1 calc R . .
Ag1 Ag 0.00538(8) 0.23204(7) 0.27250(3) 0.0500(2) Uani 1 1 d . . .
Ag2 Ag -0.00964(8) 0.76583(7) 0.02165(3) 0.0483(2) Uani 1 1 d . . .
N6 N -0.0883(9) 0.6171(8) -0.0527(4) 0.0490(19) Uani 1 1 d . . .
C8 C -0.2310(10) 0.4540(10) -0.1197(5) 0.044(2) Uani 1 1 d . . .
H8A H -0.2670 0.3846 -0.0906 0.052 Uiso 1 1 calc R . .
H8B H -0.1750 0.4112 -0.1536 0.052 Uiso 1 1 calc R . .
C7 C -0.1530(9) 0.5452(9) -0.0829(5) 0.0415(19) Uani 1 1 d . . .
N2 N 0.1123(8) 0.0649(8) 0.3203(4) 0.0464(18) Uani 1 1 d . . .
N5 N 0.0800(9) 0.9310(8) -0.0402(5) 0.056(2) Uani 1 1 d . . .
C9 C -0.3436(9) 0.5281(9) -0.1516(4) 0.0397(18) Uani 1 1 d . . .
C2 C 0.2908(10) 0.4571(11) 0.1172(6) 0.047(2) Uani 1 1 d . . .
H2A H 0.3689 0.4893 0.1422 0.057 Uiso 1 1 calc R . .
H2B H 0.3235 0.4033 0.0800 0.057 Uiso 1 1 calc R . .
F1 F 0.4888(6) 0.2304(6) 0.2008(3) 0.0578(14) Uani 1 1 d . . .
F5 F 0.4689(5) 0.2346(5) 0.0505(2) 0.0474(12) Uani 1 1 d . . .
B2 B 0.4940(10) 0.2311(8) -0.0161(4) 0.0360(16) Uani 1 1 d . . .
B1 B 0.4947(13) 0.2348(9) 0.2683(4) 0.045(2) Uani 1 1 d . . .
F8 F 0.4636(8) 0.1137(6) -0.0423(3) 0.068(2) Uani 1 1 d . . .
F3 F 0.5816(7) 0.3320(8) 0.2866(4) 0.075(2) Uani 1 1 d . . .
F4 F 0.5229(10) 0.1153(8) 0.2913(4) 0.095(3) Uani 1 1 d . . .
F2 F 0.3634(6) 0.2711(10) 0.2914(3) 0.080(2) Uani 1 1 d . . .
F6 F 0.4254(9) 0.3336(7) -0.0458(4) 0.076(2) Uani 1 1 d . . .
F7 F 0.6317(6) 0.2492(10) -0.0249(3) 0.081(2) Uani 1 1 d . . .
C4 C -0.2543(8) 0.9264(10) 0.0987(4) 0.0378(18) Uani 1 1 d . . .
C11 C 0.2065(10) 1.0814(10) -0.1240(5) 0.046(2) Uani 1 1 d . . .
H11A H 0.2484 1.1584 -0.1023 0.056 Uiso 1 1 calc R . .
H11B H 0.1426 1.1142 -0.1573 0.056 Uiso 1 1 calc R . .
C1 C 0.2035(10) 0.3762(9) 0.1599(4) 0.0426(19) Uani 1 1 d . . .
C10 C 0.1370(9) 0.9998(9) -0.0758(4) 0.0418(19) Uani 1 1 d . . .
C12 C 0.1907(10) 0.0009(9) 0.3447(4) 0.041(2) Uani 1 1 d . . .
C6 C -0.2459(9) 1.0937(9) 0.1818(4) 0.0411(19) Uani 1 1 d . . .
C3 C 0.2121(9) 0.5697(9) 0.0928(4) 0.0380(18) Uani 1 1 d . . .
N1 N 0.1384(9) 0.3124(8) 0.1903(4) 0.0500(19) Uani 1 1 d . . .
N7 N -0.4239(8) 0.5895(8) -0.1750(4) 0.0448(17) Uani 1 1 d . . .
N3 N -0.1788(11) 0.1474(10) 0.2170(5) 0.063(3) Uani 1 1 d . . .
N8 N -0.1904(8) 0.8510(9) 0.0723(4) 0.0482(18) Uani 1 1 d . . .
N4 N 0.1550(8) 0.6585(8) 0.0744(4) 0.0452(17) Uani 1 1 d . . .

loop_
_atom_site_aniso_label
_atom_site_aniso_U_11
_atom_site_aniso_U_22
_atom_site_aniso_U_33
_atom_site_aniso_U_23
_atom_site_aniso_U_13
_atom_site_aniso_U_12
C5 0.040(5) 0.037(4) 0.041(4) -0.005(3) 0.000(4) 0.000(4)
Ag1 0.0548(4) 0.0553(4) 0.0400(4) 0.0007(3) -0.0021(3) 0.0005(4)
Ag2 0.0564(4) 0.0471(4) 0.0412(4) -0.0029(3) 0.0010(3) -0.0012(4)
N6 0.055(5) 0.039(4) 0.052(5) -0.009(4) -0.014(4) 0.005(4)
C8 0.049(5) 0.040(5) 0.042(5) -0.002(4) 0.001(4) 0.007(4)
C7 0.042(5) 0.038(4) 0.045(5) -0.005(4) 0.002(4) 0.014(4)
N2 0.049(4) 0.055(4) 0.035(4) 0.004(3) -0.012(3) 0.005(4)
N5 0.057(5) 0.045(4) 0.065(5) 0.008(4) 0.022(4) 0.012(4)
C9 0.039(5) 0.042(4) 0.038(4) -0.007(4) 0.005(4) -0.006(4)
C2 0.041(5) 0.047(5) 0.055(6) 0.002(4) 0.004(4) 0.001(4)
F1 0.063(3) 0.076(4) 0.035(3) -0.009(2) -0.006(2) 0.004(4)
F5 0.058(3) 0.058(3) 0.026(2) -0.003(2) 0.012(2) 0.004(3)
B2 0.040(4) 0.036(4) 0.032(4) 0.006(3) -0.006(4) -0.004(4)
B1 0.067(6) 0.042(4) 0.027(4) -0.010(3) -0.020(5) 0.005(6)
F8 0.103(6) 0.056(3) 0.046(3) -0.009(3) -0.012(3) -0.017(4)
F3 0.056(4) 0.101(6) 0.067(4) -0.031(4) 0.006(3) -0.029(4)
F4 0.115(7) 0.081(5) 0.091(5) 0.036(4) 0.004(6) 0.026(5)
F2 0.051(3) 0.129(7) 0.061(4) -0.038(4) 0.015(3) -0.017(4)
F6 0.101(6) 0.065(4) 0.064(4) 0.021(4) -0.019(4) 0.020(4)
F7 0.046(3) 0.129(7) 0.070(4) -0.006(5) 0.012(3) -0.012(4)
C4 0.029(4) 0.041(4) 0.043(5) -0.004(4) 0.002(4) -0.006(3)
C11 0.043(5) 0.043(5) 0.054(5) 0.019(5) -0.007(4) -0.002(4)
C1 0.046(5) 0.041(4) 0.041(4) -0.001(4) -0.005(4) 0.009(4)
C10 0.040(4) 0.043(4) 0.042(4) 0.006(4) 0.006(4) 0.013(4)
C12 0.037(5) 0.054(5) 0.034(4) -0.011(4) 0.001(4) -0.005(4)
C6 0.036(4) 0.045(4) 0.042(4) -0.007(4) -0.008(4) 0.010(4)
C3 0.037(4) 0.046(5) 0.032(4) -0.006(4) 0.001(3) -0.004(4)
N1 0.055(5) 0.050(4) 0.045(4) 0.012(4) 0.012(4) 0.005(4)
N7 0.038(4) 0.042(4) 0.054(4) -0.003(3) 0.005(3) -0.001(3)
N3 0.068(6) 0.059(5) 0.060(5) -0.021(4) -0.020(5) 0.015(5)
N8 0.046(4) 0.053(5) 0.045(4) -0.003(4) 0.005(4) -0.011(4)
N4 0.044(4) 0.050(4) 0.041(4) 0.006(3) -0.001(3) -0.003(4)

loop_
_atom_type_symbol
_atom_type_description
_atom_type_scat_dispersion_real
_atom_type_scat_dispersion_imag
_atom_type_scat_source
C C 0.0033 0.0016 'International Tables Vol C Tables 4.2.6.8 and 6.1.1.4'
H H 0.0000 0.0000 'International Tables Vol C Tables 4.2.6.8 and 6.1.1.4'
B B 0.0013 0.0007 'International Tables Vol C Tables 4.2.6.8 and 6.1.1.4'
N N 0.0061 0.0033 'International Tables Vol C Tables 4.2.6.8 and 6.1.1.4'
F F 0.0171 0.0103 'International Tables Vol C Tables 4.2.6.8 and 6.1.1.4'
Ag Ag -0.8971 1.1015 'International Tables Vol C Tables 4.2.6.8 and 6.1.1.4'

loop_
_geom_angle_atom_site_label_1
_geom_angle_atom_site_label_2
_geom_angle_atom_site_label_3
_geom_angle
_geom_angle_site_symmetry_1
_geom_angle_site_symmetry_3
_geom_angle_publ_flag
C6 C5 C4 112.3(8) . . ?
N2 Ag1 N7 125.0(3) . 2_465 ?
N2 Ag1 N1 108.2(3) . . ?
N7 Ag1 N1 105.9(3) 2_465 . ?
N2 Ag1 N3 108.4(3) . . ?
N7 Ag1 N3 103.9(3) 2_465 . ?
N1 Ag1 N3 103.5(3) . . ?
N4 Ag2 N8 123.5(3) . . ?
N4 Ag2 N6 104.7(3) . . ?
N8 Ag2 N6 106.3(3) . . ?
N4 Ag2 N5 109.4(3) . . ?
N8 Ag2 N5 106.8(3) . . ?
N6 Ag2 N5 104.5(4) . . ?
C7 N6 Ag2 165.4(8) . . ?
C7 C8 C9 108.4(8) . . ?
N6 C7 C8 178.7(10) . . ?
C12 N2 Ag1 163.7(8) . . ?
C10 N5 Ag2 169.6(7) . . ?
N7 C9 C8 176.3(10) . . ?
C3 C2 C1 108.2(8) . . ?
F8 B2 F6 112.2(8) . . ?
F8 B2 F5 112.0(7) . . ?
F6 B2 F5 108.8(8) . . ?
F8 B2 F7 106.7(9) . . ?
F6 B2 F7 109.5(8) . . ?
F5 B2 F7 107.5(7) . . ?
F4 B1 F3 115.1(9) . . ?
F4 B1 F1 109.4(8) . . ?
F3 B1 F1 108.9(9) . . ?
F4 B1 F2 108.0(10) . . ?
F3 B1 F2 107.9(8) . . ?
F1 B1 F2 107.3(8) . . ?
N8 C4 C5 176.0(10) . . ?
C10 C11 C12 107.8(8) . 2_564 ?
N1 C1 C2 177.6(11) . . ?
N5 C10 C11 176.5(11) . . ?
N2 C12 C11 179.4(11) . 2_565 ?
N3 C6 C5 177.9(11) 1_565 . ?
N4 C3 C2 177.9(10) . . ?
C1 N1 Ag1 163.6(8) . . ?
C9 N7 Ag1 154.9(7) . 2_464 ?
C6 N3 Ag1 164.3(9) 1_545 . ?
C4 N8 Ag2 158.3(7) . . ?
C3 N4 Ag2 156.2(8) . . ?

loop_
_geom_bond_atom_site_label_1
_geom_bond_atom_site_label_2
_geom_bond_distance
_geom_bond_site_symmetry_2
_geom_bond_publ_flag
C5 C6 1.436(12) . ?
C5 C4 1.454(13) . ?
Ag1 N2 2.229(8) . ?
Ag1 N7 2.255(8) 2_465 ?
Ag1 N1 2.292(8) . ?
Ag1 N3 2.329(10) . ?
Ag2 N4 2.250(8) . ?
Ag2 N8 2.257(9) . ?
Ag2 N6 2.279(8) . ?
Ag2 N5 2.280(9) . ?
N6 C7 1.154(12) . ?
C8 C7 1.425(14) . ?
C8 C9 1.502(13) . ?
N2 C12 1.133(12) . ?
N5 C10 1.158(12) . ?
C9 N7 1.123(13) . ?
C2 C3 1.473(14) . ?
C2 C1 1.483(14) . ?
F1 B1 1.381(10) . ?
F5 B2 1.385(10) . ?
B2 F8 1.339(10) . ?
B2 F6 1.385(10) . ?
B2 F7 1.403(11) . ?
B1 F4 1.329(12) . ?
B1 F3 1.366(12) . ?
B1 F2 1.445(14) . ?
C4 N8 1.132(12) . ?
C11 C10 1.463(13) . ?
C11 C12 1.470(14) 2_564 ?
C1 N1 1.109(12) . ?
C12 C11 1.470(14) 2_565 ?
C6 N3 1.124(12) 1_565 ?
C3 N4 1.129(12) . ?
N7 Ag1 2.255(8) 2_464 ?
N3 C6 1.124(12) 1_545 ?
